data_1533603
loop_
_publ_author_name
'Tiedje, O.'
'Bensch, W.'
'Krasovskii, E.E.'
'Stoll, P.'
'Naether, C.'
'Schattke, W.'

_publ_section_title
;
 Bridging from (Th Cr2 Si2)-type materials to hexagonal dichalcogenides:
 an ab initio and experimental study of K Cu2 Se2
;
_journal_name_full 'Physical Review, Serie 3. B - Condensed Matter (18,1978-)'
_journal_page_first 134105-1
_journal_page_last 134105-8
_journal_volume 67
_journal_year 2003
_chemical_formula_sum 'Cu2 K Se2'
_chemical_name_systematic 'K Cu2 Se2'
_space_group_IT_number 69
_symmetry_space_group_name_Hall '-F 2 2'
_symmetry_space_group_name_H-M 'F m m m'
_cell_angle_alpha 90
_cell_angle_beta 90
_cell_angle_gamma 90
_cell_formula_units_Z 4
_cell_length_a 5.654
_cell_length_b 5.682
_cell_length_c 13.643
_cell_volume 438.295
_citation_journal_id_ASTM PRBMDO
_cod_data_source_file Tiedje_PRBMDO_2003_879.cif
_cod_data_source_block Cu2K1Se2
_cod_original_cell_volume 438.2954
_cod_original_formula_sum 'Cu2 K1 Se2'
_cod_database_code 1533603

loop_
_symmetry_equiv_pos_as_xyz
x,y,z
-x,-y,z
x,-y,-z
-x,y,-z
-x,-y,-z
x,y,-z
-x,y,z
x,-y,z
x,y+1/2,z+1/2
-x,-y+1/2,z+1/2
x,-y+1/2,-z+1/2
-x,y+1/2,-z+1/2
-x,-y+1/2,-z+1/2
x,y+1/2,-z+1/2
-x,y+1/2,z+1/2
x,-y+1/2,z+1/2
x+1/2,y,z+1/2
-x+1/2,-y,z+1/2
x+1/2,-y,-z+1/2
-x+1/2,y,-z+1/2
-x+1/2,-y,-z+1/2
x+1/2,y,-z+1/2
-x+1/2,y,z+1/2
x+1/2,-y,z+1/2
x+1/2,y+1/2,z
-x+1/2,-y+1/2,z
x+1/2,-y+1/2,-z
-x+1/2,y+1/2,-z
-x+1/2,-y+1/2,-z
x+1/2,y+1/2,-z
-x+1/2,y+1/2,z
x+1/2,-y+1/2,z

loop_
_atom_site_label
_atom_site_type_symbol
_atom_site_fract_x
_atom_site_fract_y
_atom_site_fract_z
_atom_site_occupancy
_atom_site_U_iso_or_equiv
K1 K+1 0.5 0 0 1 0.0
Cu1 Cu+1 0.25 0.25 0.25 1 0.0
Se1 Se-1 0 0 0.1428 1 0.0
